data_7103161
loop_
_publ_author_name
'Patra, Sanjib K'
'Rahaman, S M Wahidur'
'Majumdar, Moumita'
'Sinha, Arup'
'Bera, Jitendra K'

_publ_section_title
;
 A rare unsupported iridium(II) dimer, [IrCl2(CO)2]2.
;
_journal_issue 22
_journal_name_full 'Chemical communications (Cambridge, England)'
_journal_page_first 2511
_journal_page_last 2513
_journal_paper_doi 10.1039/b803632b
_journal_year 2008
_chemical_formula_moiety ' C40 H28 Cl4 Fe2 Ir2 N4 O4, C2 H4 Cl4 '
_chemical_formula_sum 'C42 H28 Cl8 Fe2 Ir2 N4 O4'
_chemical_formula_weight 1432.38
_chemical_name_systematic
;
?
;
_space_group_IT_number 15
_symmetry_cell_setting monoclinic
_symmetry_space_group_name_Hall '-C 2yc'
_symmetry_space_group_name_H-M 'C 1 2/c 1'
_atom_sites_solution_hydrogens geom
_atom_sites_solution_primary direct
_atom_sites_solution_secondary difmap
_audit_creation_method SHELXL-97
_cell_angle_alpha 90.00
_cell_angle_beta 97.097(2)
_cell_angle_gamma 90.00
_cell_formula_units_Z 4
_cell_length_a 16.473(2)
_cell_length_b 14.541(2)
_cell_length_c 20.961(3)
_cell_measurement_temperature 100(2)
_cell_volume 4982.5(12)
_computing_cell_refinement 'Bruker SAINT'
_computing_data_collection 'Bruker APEX'
_computing_data_reduction 'Bruker SAINT'
_computing_molecular_graphics ORTEP
_computing_publication_material ciftab
_computing_structure_refinement 'SHELXL-97 (Sheldrick, 1997)'
_computing_structure_solution 'SHELXS-97 (Sheldrick, 1990)'
_diffrn_ambient_temperature 100(2)
_diffrn_measured_fraction_theta_full 0.992
_diffrn_measured_fraction_theta_max 0.992
_diffrn_measurement_device_type 'Bruker SMART APEX'
_diffrn_measurement_method 'omega scans'
_diffrn_radiation_monochromator graphite
_diffrn_radiation_source 'fine-focus sealed tube'
_diffrn_radiation_type MoK\a
_diffrn_radiation_wavelength 0.71073
_diffrn_reflns_av_R_equivalents 0.0729
_diffrn_reflns_av_sigmaI/netI 0.0964
_diffrn_reflns_limit_h_max 20
_diffrn_reflns_limit_h_min -14
_diffrn_reflns_limit_k_max 17
_diffrn_reflns_limit_k_min -18
_diffrn_reflns_limit_l_max 25
_diffrn_reflns_limit_l_min -26
_diffrn_reflns_number 13966
_diffrn_reflns_theta_full 26.37
_diffrn_reflns_theta_max 26.37
_diffrn_reflns_theta_min 2.04
_exptl_absorpt_coefficient_mu 6.367
_exptl_absorpt_correction_T_max 0.3624
_exptl_absorpt_correction_T_min 0.3624
_exptl_absorpt_correction_type multi-scan
_exptl_absorpt_process_details SADABS
_exptl_crystal_colour red
_exptl_crystal_density_diffrn 1.910
_exptl_crystal_density_method 'not measured'
_exptl_crystal_description block
_exptl_crystal_F_000 2728
_exptl_crystal_size_max 0.28
_exptl_crystal_size_mid 0.23
_exptl_crystal_size_min 0.20
_refine_diff_density_max 3.039
_refine_diff_density_min -2.152
_refine_diff_density_rms 0.248
_refine_ls_extinction_method none
_refine_ls_goodness_of_fit_ref 0.991
_refine_ls_hydrogen_treatment constr
_refine_ls_matrix_type full
_refine_ls_number_parameters 254
_refine_ls_number_reflns 5057
_refine_ls_number_restraints 6
_refine_ls_restrained_S_all 0.996
_refine_ls_R_factor_all 0.0820
_refine_ls_R_factor_gt 0.0554
_refine_ls_shift/su_max 0.000
_refine_ls_shift/su_mean 0.000
_refine_ls_structure_factor_coef Fsqd
_refine_ls_weighting_details 'calc w=1/[\s^2^(Fo^2^)+(0.0626P)^2^+0.0000P] where P=(Fo^2^+2Fc^2^)/3'
_refine_ls_weighting_scheme calc
_refine_ls_wR_factor_gt 0.1187
_refine_ls_wR_factor_ref 0.1277
_reflns_number_gt 3660
_reflns_number_total 5057
_reflns_threshold_expression >2sigma(I)
_cod_data_source_file b803632b.txt
_cod_data_source_block compound5
_cod_depositor_comments
;
The following automatic conversions were performed:
'_symmetry_cell_setting' value 'Monoclinic' changed to 'monoclinic'
according to '/home/saulius/struct/CIF-dictionaries/cif_core.dic'
dictionary named 'cif_core.dic' version 2.4.1 from 2010-06-29.

Automatic conversion script
Id: cif_fix_enum 1527 2010-12-29 10:47:43Z saulius 
;
_cod_original_sg_symbol_H-M C2/c
_cod_database_code 7103161

loop_
_symmetry_equiv_pos_as_xyz
'x, y, z'
'-x, y, -z+1/2'
'x+1/2, y+1/2, z'
'-x+1/2, y+1/2, -z+1/2'
'-x, -y, -z'
'x, -y, z-1/2'
'-x+1/2, -y+1/2, -z'
'x+1/2, -y+1/2, z-1/2'

loop_
_atom_site_label
_atom_site_type_symbol
_atom_site_fract_x
_atom_site_fract_y
_atom_site_fract_z
_atom_site_U_iso_or_equiv
_atom_site_adp_type
_atom_site_occupancy
_atom_site_symmetry_multiplicity
_atom_site_calc_flag
_atom_site_refinement_flags
_atom_site_disorder_assembly
_atom_site_disorder_group
Ir1 Ir 0.00749(2) 0.15525(2) 0.186298(17) 0.01339(13) Uani 1 1 d . . .
Fe1 Fe -0.34199(9) 0.06561(9) 0.05233(7) 0.0195(3) Uani 1 1 d . . .
Cl1 Cl 0.06758(16) 0.30419(16) 0.19117(11) 0.0208(5) Uani 1 1 d . . .
Cl2 Cl 0.14015(15) 0.08742(16) 0.20556(11) 0.0198(5) Uani 1 1 d . . .
C20 C -0.2937(6) -0.0505(6) 0.0171(5) 0.022(2) Uani 1 1 d . . .
H20 H -0.2999 -0.0686 -0.0268 0.027 Uiso 1 1 calc R . .
C24 C -0.4203(7) 0.1298(7) -0.0176(5) 0.028(3) Uani 1 1 d . . .
H24 H -0.4372 0.1065 -0.0595 0.034 Uiso 1 1 calc R . .
C21 C -0.3472(7) -0.0755(7) 0.0622(5) 0.028(3) Uani 1 1 d . . .
H21 H -0.3943 -0.1135 0.0540 0.033 Uiso 1 1 calc R . .
C26 C -0.4164(6) 0.1593(7) 0.0899(5) 0.026(2) Uani 1 1 d . . .
H26 H -0.4303 0.1604 0.1325 0.031 Uiso 1 1 calc R . .
C23 C -0.2449(7) 0.0160(7) 0.1127(5) 0.024(2) Uani 1 1 d . . .
H23 H -0.2121 0.0502 0.1448 0.029 Uiso 1 1 calc R . .
C28 C -0.3508(7) 0.1864(7) 0.0009(5) 0.027(3) Uani 1 1 d . . .
H28 H -0.3133 0.2091 -0.0263 0.033 Uiso 1 1 calc R . .
C16 C -0.0884(7) 0.0760(6) -0.0702(5) 0.022(2) Uani 1 1 d . . .
H16 H -0.0837 0.0712 -0.1148 0.026 Uiso 1 1 calc R . .
C22 C -0.3176(6) -0.0333(7) 0.1219(5) 0.025(2) Uani 1 1 d . . .
H22 H -0.3418 -0.0372 0.1607 0.030 Uiso 1 1 calc R . .
C19 C -0.2295(6) 0.0055(6) 0.0471(5) 0.020(2) Uani 1 1 d . . .
C25 C -0.4587(7) 0.1150(7) 0.0368(6) 0.033(3) Uani 1 1 d . . .
H25 H -0.5070 0.0797 0.0378 0.039 Uiso 1 1 calc R . .
C13 C 0.0488(6) 0.1552(6) -0.0464(5) 0.019(2) Uani 1 1 d . . .
H13 H 0.0579 0.1564 -0.0902 0.023 Uiso 1 1 calc R . .
C12 C 0.1057(6) 0.1893(7) 0.0008(5) 0.020(2) Uani 1 1 d . . .
H12 H 0.1555 0.2137 -0.0105 0.024 Uiso 1 1 calc R . .
C17 C -0.1557(6) 0.0432(6) -0.0468(4) 0.016(2) Uiso 1 1 d . . .
H17 H -0.1990 0.0172 -0.0752 0.019 Uiso 1 1 calc R . .
C27 C -0.3488(7) 0.2019(7) 0.0673(5) 0.024(2) Uiso 1 1 d . . .
H27 H -0.3079 0.2361 0.0930 0.029 Uiso 1 1 calc R . .
C11 C 0.0922(7) 0.1889(6) 0.0652(5) 0.023(3) Uani 1 1 d . . .
H11 H 0.1333 0.2126 0.0967 0.028 Uiso 1 1 calc R . .
N1 N 0.0222(5) 0.1558(5) 0.0842(4) 0.0160(17) Uiso 1 1 d . . .
C15 C -0.0337(6) 0.1195(6) 0.0395(4) 0.0128(19) Uiso 1 1 d . . .
C14 C -0.0243(7) 0.1181(7) -0.0276(4) 0.020(2) Uani 1 1 d . . .
N2 N -0.1029(5) 0.0854(5) 0.0608(4) 0.0156(18) Uani 1 1 d . . .
C18 C -0.1615(6) 0.0474(6) 0.0196(5) 0.018(2) Uiso 1 1 d . . .
O1 O -0.1566(5) 0.2463(5) 0.1615(3) 0.0233(16) Uani 1 1 d . . .
O2 O -0.0574(4) -0.0385(4) 0.1816(3) 0.0199(16) Uani 1 1 d . . .
C2 C -0.0360(6) 0.0346(7) 0.1823(4) 0.015(2) Uani 1 1 d . . .
C1 C -0.0954(7) 0.2112(6) 0.1719(4) 0.017(2) Uani 1 1 d . . .
Cl1S Cl 0.1923(4) 0.2517(5) -0.1402(3) 0.0407(16) Uiso 0.605(11) 1 d PD A 1
Cl2S Cl 0.1315(4) 0.2082(5) -0.2704(3) 0.064(2) Uiso 0.605(11) 1 d PD A 1
C1S C 0.2152(10) 0.2459(14) -0.2175(6) 0.107(8) Uani 1 1 d D . .
Cl3S Cl 0.1738(6) 0.1560(7) -0.2640(4) 0.053(3) Uiso 0.395(11) 1 d PD A 2
Cl4S Cl 0.1729(6) 0.2847(8) -0.1466(4) 0.045(3) Uiso 0.395(11) 1 d PD A 2

loop_
_atom_site_aniso_label
_atom_site_aniso_U_11
_atom_site_aniso_U_22
_atom_site_aniso_U_33
_atom_site_aniso_U_23
_atom_site_aniso_U_13
_atom_site_aniso_U_12
Ir1 0.0182(2) 0.01067(19) 0.01331(19) 0.00097(16) 0.00997(14) -0.00025(18)
Fe1 0.0204(8) 0.0118(7) 0.0276(8) 0.0037(6) 0.0076(7) -0.0011(6)
Cl1 0.0276(14) 0.0155(11) 0.0214(13) 0.0010(10) 0.0113(11) -0.0052(11)
Cl2 0.0219(13) 0.0198(12) 0.0199(13) 0.0015(10) 0.0113(11) 0.0039(11)
C20 0.026(6) 0.011(5) 0.031(6) -0.007(4) 0.006(5) 0.000(5)
C24 0.031(7) 0.024(6) 0.031(6) 0.004(5) 0.007(5) 0.000(5)
C21 0.017(6) 0.021(6) 0.043(7) 0.015(5) -0.001(5) -0.004(5)
C26 0.021(6) 0.023(5) 0.036(6) 0.003(5) 0.016(5) 0.014(5)
C23 0.028(6) 0.016(5) 0.029(6) 0.003(4) 0.007(5) 0.002(5)
C28 0.037(7) 0.013(5) 0.033(6) 0.016(4) 0.009(5) 0.001(5)
C16 0.036(7) 0.017(5) 0.014(5) -0.001(4) 0.005(5) 0.007(5)
C22 0.023(6) 0.023(5) 0.032(6) 0.009(5) 0.014(5) -0.003(5)
C19 0.014(5) 0.014(5) 0.034(6) 0.002(4) 0.005(5) 0.006(4)
C25 0.013(6) 0.018(6) 0.068(9) 0.004(6) 0.008(6) -0.003(5)
C13 0.022(5) 0.010(4) 0.027(5) 0.001(4) 0.013(4) 0.003(5)
C12 0.020(6) 0.022(5) 0.021(6) 0.002(4) 0.015(5) 0.000(5)
C11 0.051(8) 0.009(4) 0.013(5) -0.001(4) 0.019(5) -0.004(5)
C14 0.037(7) 0.015(5) 0.010(5) -0.001(4) 0.010(5) 0.006(5)
N2 0.015(4) 0.005(4) 0.028(5) -0.003(3) 0.010(4) -0.003(3)
O1 0.026(4) 0.025(4) 0.019(4) 0.004(3) 0.005(3) 0.004(4)
O2 0.028(4) 0.013(4) 0.020(4) 0.004(3) 0.008(3) -0.002(3)
C2 0.014(5) 0.018(5) 0.014(5) -0.005(4) 0.006(4) -0.002(4)
C1 0.028(6) 0.014(5) 0.011(5) -0.001(4) 0.007(4) 0.001(5)
C1S 0.067(12) 0.20(2) 0.061(11) -0.071(14) 0.017(10) 0.003(15)

loop_
_atom_type_symbol
_atom_type_description
_atom_type_scat_dispersion_real
_atom_type_scat_dispersion_imag
_atom_type_scat_source
C C 0.0033 0.0016 'International Tables Vol C Tables 4.2.6.8 and 6.1.1.4'
N N 0.0061 0.0033 'International Tables Vol C Tables 4.2.6.8 and 6.1.1.4'
O O 0.0106 0.0060 'International Tables Vol C Tables 4.2.6.8 and 6.1.1.4'
Cl Cl 0.1484 0.1585 'International Tables Vol C Tables 4.2.6.8 and 6.1.1.4'
Fe Fe 0.3463 0.8444 'International Tables Vol C Tables 4.2.6.8 and 6.1.1.4'
Ir Ir -1.4442 7.9887 'International Tables Vol C Tables 4.2.6.8 and 6.1.1.4'
H H 0.0000 0.0000 'International Tables Vol C Tables 4.2.6.8 and 6.1.1.4'

loop_
_geom_angle_atom_site_label_1
_geom_angle_atom_site_label_2
_geom_angle_atom_site_label_3
_geom_angle
_geom_angle_site_symmetry_1
_geom_angle_site_symmetry_3
_geom_angle_publ_flag
C1 Ir1 C2 93.8(4) . . ?
C1 Ir1 N1 92.8(3) . . ?
C2 Ir1 N1 92.7(3) . . ?
C1 Ir1 Cl1 88.6(3) . . ?
C2 Ir1 Cl1 177.6(3) . . ?
N1 Ir1 Cl1 86.7(2) . . ?
C1 Ir1 Cl2 178.6(3) . . ?
C2 Ir1 Cl2 87.6(3) . . ?
N1 Ir1 Cl2 87.5(2) . . ?
Cl1 Ir1 Cl2 90.09(9) . . ?
C1 Ir1 Ir1 88.2(3) . 2 ?
C2 Ir1 Ir1 87.9(3) . 2 ?
N1 Ir1 Ir1 178.8(2) . 2 ?
Cl1 Ir1 Ir1 92.62(6) . 2 ?
Cl2 Ir1 Ir1 91.50(6) . 2 ?
C27 Fe1 C25 66.9(4) . . ?
C27 Fe1 C20 154.4(4) . . ?
C25 Fe1 C20 129.4(5) . . ?
C27 Fe1 C23 107.8(4) . . ?
C25 Fe1 C23 150.7(5) . . ?
C20 Fe1 C23 67.8(4) . . ?
C27 Fe1 C22 126.1(4) . . ?
C25 Fe1 C22 117.2(4) . . ?
C20 Fe1 C22 68.1(4) . . ?
C23 Fe1 C22 40.8(4) . . ?
C27 Fe1 C26 40.5(4) . . ?
C25 Fe1 C26 39.8(4) . . ?
C20 Fe1 C26 164.7(4) . . ?
C23 Fe1 C26 117.1(4) . . ?
C22 Fe1 C26 105.4(4) . . ?
C27 Fe1 C24 67.7(4) . . ?
C25 Fe1 C24 39.7(4) . . ?
C20 Fe1 C24 110.9(4) . . ?
C23 Fe1 C24 167.6(4) . . ?
C22 Fe1 C24 151.2(4) . . ?
C26 Fe1 C24 67.7(4) . . ?
C27 Fe1 C28 40.5(4) . . ?
C25 Fe1 C28 67.1(4) . . ?
C20 Fe1 C28 121.4(4) . . ?
C23 Fe1 C28 128.7(4) . . ?
C22 Fe1 C28 165.0(5) . . ?
C26 Fe1 C28 68.1(4) . . ?
C24 Fe1 C28 40.5(4) . . ?
C27 Fe1 C19 119.5(4) . . ?
C25 Fe1 C19 167.2(5) . . ?
C20 Fe1 C19 40.4(4) . . ?
C23 Fe1 C19 40.9(4) . . ?
C22 Fe1 C19 69.1(4) . . ?
C26 Fe1 C19 152.1(4) . . ?
C24 Fe1 C19 130.1(4) . . ?
C28 Fe1 C19 109.9(4) . . ?
C27 Fe1 C21 163.6(4) . . ?
C25 Fe1 C21 108.4(4) . . ?
C20 Fe1 C21 40.3(4) . . ?
C23 Fe1 C21 68.1(4) . . ?
C22 Fe1 C21 40.5(4) . . ?
C26 Fe1 C21 125.9(4) . . ?
C24 Fe1 C21 119.5(4) . . ?
C28 Fe1 C21 154.1(5) . . ?
C19 Fe1 C21 68.5(4) . . ?
C21 C20 C19 110.0(10) . . ?
C21 C20 Fe1 70.7(6) . . ?
C19 C20 Fe1 70.6(5) . . ?
C25 C24 C28 107.4(10) . . ?
C25 C24 Fe1 69.6(6) . . ?
C28 C24 Fe1 69.9(6) . . ?
C20 C21 C22 107.6(9) . . ?
C20 C21 Fe1 69.0(5) . . ?
C22 C21 Fe1 69.3(6) . . ?
C25 C26 C27 105.9(9) . . ?
C25 C26 Fe1 69.6(6) . . ?
C27 C26 Fe1 68.2(6) . . ?
C22 C23 C19 109.0(9) . . ?
C22 C23 Fe1 69.9(6) . . ?
C19 C23 Fe1 70.3(6) . . ?
C27 C28 C24 106.4(10) . . ?
C27 C28 Fe1 68.1(6) . . ?
C24 C28 Fe1 69.6(6) . . ?
C17 C16 C14 119.9(9) . . ?
C21 C22 C23 107.4(9) . . ?
C21 C22 Fe1 70.2(6) . . ?
C23 C22 Fe1 69.3(6) . . ?
C20 C19 C23 105.9(9) . . ?
C20 C19 C18 129.2(10) . . ?
C23 C19 C18 124.9(10) . . ?
C20 C19 Fe1 69.0(6) . . ?
C23 C19 Fe1 68.8(6) . . ?
C18 C19 Fe1 125.7(7) . . ?
C24 C25 C26 110.5(10) . . ?
C24 C25 Fe1 70.7(6) . . ?
C26 C25 Fe1 70.6(6) . . ?
C12 C13 C14 117.8(9) . . ?
C13 C12 C11 121.4(9) . . ?
C16 C17 C18 120.1(10) . . ?
C26 C27 C28 109.8(10) . . ?
C26 C27 Fe1 71.3(6) . . ?
C28 C27 Fe1 71.5(6) . . ?
N1 C11 C12 122.0(10) . . ?
C15 N1 C11 118.1(8) . . ?
C15 N1 Ir1 122.3(6) . . ?
C11 N1 Ir1 119.4(6) . . ?
N1 C15 N2 116.4(8) . . ?
N1 C15 C14 123.0(9) . . ?
N2 C15 C14 120.6(9) . . ?
C13 C14 C16 125.1(9) . . ?
C13 C14 C15 117.7(10) . . ?
C16 C14 C15 117.2(9) . . ?
C18 N2 C15 120.4(8) . . ?
N2 C18 C17 121.7(9) . . ?
N2 C18 C19 116.6(9) . . ?
C17 C18 C19 121.6(9) . . ?
O2 C2 Ir1 175.9(9) . . ?
O1 C1 Ir1 177.7(8) . . ?
Cl1S C1S Cl3S 117.2(13) . . ?
Cl1S C1S Cl2S 111.6(11) . . ?
Cl3S C1S Cl2S 34.5(4) . . ?
Cl1S C1S Cl4S 18.8(4) . . ?
Cl3S C1S Cl4S 122.5(12) . . ?
Cl2S C1S Cl4S 105.5(10) . . ?

loop_
_geom_bond_atom_site_label_1
_geom_bond_atom_site_label_2
_geom_bond_distance
_geom_bond_site_symmetry_2
_geom_bond_publ_flag
Ir1 C1 1.871(11) . ?
Ir1 C2 1.892(10) . ?
Ir1 N1 2.183(7) . ?
Ir1 Cl1 2.378(2) . ?
Ir1 Cl2 2.386(3) . ?
Ir1 Ir1 2.7121(8) 2 ?
Fe1 C27 2.012(10) . ?
Fe1 C25 2.040(11) . ?
Fe1 C20 2.043(9) . ?
Fe1 C23 2.044(11) . ?
Fe1 C22 2.052(10) . ?
Fe1 C26 2.053(9) . ?
Fe1 C24 2.053(11) . ?
Fe1 C28 2.056(9) . ?
Fe1 C19 2.064(10) . ?
Fe1 C21 2.065(10) . ?
C20 C21 1.416(14) . ?
C20 C19 1.420(14) . ?
C24 C25 1.388(15) . ?
C24 C28 1.423(15) . ?
C21 C22 1.425(15) . ?
C26 C25 1.394(16) . ?
C26 C27 1.406(14) . ?
C23 C22 1.428(14) . ?
C23 C19 1.437(14) . ?
C28 C27 1.407(14) . ?
C16 C17 1.353(13) . ?
C16 C14 1.433(14) . ?
C19 C18 1.455(13) . ?
C13 C12 1.369(14) . ?
C13 C14 1.419(14) . ?
C12 C11 1.395(12) . ?
C17 C18 1.407(13) . ?
C11 N1 1.352(12) . ?
N1 C15 1.338(12) . ?
C15 N2 1.368(11) . ?
C15 C14 1.434(12) . ?
N2 C18 1.333(12) . ?
O1 C1 1.127(11) . ?
O2 C2 1.120(11) . ?
Cl1S C1S 1.709(13) . ?
Cl2S C1S 1.748(14) . ?
C1S Cl3S 1.721(15) . ?
C1S Cl4S 1.806(13) . ?
